data_4330507
loop_
_publ_author_name
'Alison R. Fout'
'Dianne J. Xiao'
'Qinliang Zhao'
'T. David Harris'
'Evan R. King'
'Emily V. Eames'
'Shao-Liang Zheng'
'Theodore A. Betley'

_publ_section_title
;
 Trigonal Mn3 and Co3 Clusters Supported by Weak-Field Ligands: A
 Structural, Spectroscopic, Magnetic, and Computational Investigation into
 the Correlation of Molecular and Electronic Structure
;
_journal_name_full 'Inorganic Chemistry'
_journal_page_first 10290
_journal_page_last 10299
_journal_paper_doi 10.1021/ic301278m
_journal_volume 51
_journal_year 2012
_chemical_formula_sum 'C106 H138 Co6 F12 N12 O3 P8'
_chemical_formula_weight 2457.62
_chemical_name_systematic
; 
 ? 
;
_space_group_IT_number 2
_symmetry_cell_setting triclinic
_symmetry_space_group_name_Hall '-P 1'
_symmetry_space_group_name_H-M 'P -1'
_atom_sites_solution_hydrogens geom
_atom_sites_solution_primary direct
_atom_sites_solution_secondary difmap
_audit_creation_method SHELXL-97
_cell_angle_alpha 77.709(12)
_cell_angle_beta 77.151(13)
_cell_angle_gamma 81.925(12)
_cell_formula_units_Z 1
_cell_length_a 10.877(8)
_cell_length_b 12.520(9)
_cell_length_c 20.852(15)
_cell_measurement_reflns_used 8633
_cell_measurement_temperature 100(2)
_cell_measurement_theta_max 24.419
_cell_measurement_theta_min 2.346
_cell_volume 2692(3)
_computing_cell_refinement 'SAINT 7.46A (Bruker-AXS, 2009)'
_computing_data_collection 'APEX2 v2009.3.0 (Bruker-AXS, 2009)'
_computing_data_reduction 'SAINT 7.46A (Bruker-AXS, 2009)'
_computing_molecular_graphics 'Bruker SHELXTL'
_computing_publication_material 'Bruker SHELXTL'
_computing_structure_refinement 'SHELXL-97 (Sheldrick, 2008)'
_computing_structure_solution 'SHELXS-97 (Sheldrick, 2008)'
_diffrn_ambient_temperature 100(2)
_diffrn_measured_fraction_theta_full 0.976
_diffrn_measured_fraction_theta_max 0.976
_diffrn_measurement_device_type 'Bruker d8 goniometer with CCD area detector'
_diffrn_measurement_method 'phi and omega scans'
_diffrn_radiation_monochromator graphite
_diffrn_radiation_source 'fine-focus sealed tube'
_diffrn_radiation_type MoK\a
_diffrn_radiation_wavelength 0.71073
_diffrn_reflns_av_R_equivalents 0.1170
_diffrn_reflns_av_sigmaI/netI 0.0892
_diffrn_reflns_limit_h_max 13
_diffrn_reflns_limit_h_min -12
_diffrn_reflns_limit_k_max 15
_diffrn_reflns_limit_k_min -15
_diffrn_reflns_limit_l_max 24
_diffrn_reflns_limit_l_min -25
_diffrn_reflns_number 56839
_diffrn_reflns_theta_full 25.59
_diffrn_reflns_theta_max 25.59
_diffrn_reflns_theta_min 1.67
_exptl_absorpt_coefficient_mu 1.099
_exptl_absorpt_correction_T_max 0.9172
_exptl_absorpt_correction_T_min 0.8437
_exptl_absorpt_correction_type multi-scan
_exptl_absorpt_process_details 'SADABS (Sheldrick, 2009)'
_exptl_crystal_colour red
_exptl_crystal_density_diffrn 1.516
_exptl_crystal_description plate
_exptl_crystal_F_000 1272
_exptl_crystal_size_max 0.16
_exptl_crystal_size_mid 0.15
_exptl_crystal_size_min 0.08
_refine_diff_density_max 0.912
_refine_diff_density_min -0.877
_refine_diff_density_rms 0.115
_refine_ls_extinction_method none
_refine_ls_goodness_of_fit_ref 0.975
_refine_ls_hydrogen_treatment riding
_refine_ls_matrix_type full
_refine_ls_number_parameters 723
_refine_ls_number_reflns 9885
_refine_ls_number_restraints 140
_refine_ls_restrained_S_all 0.973
_refine_ls_R_factor_all 0.0875
_refine_ls_R_factor_gt 0.0517
_refine_ls_shift/su_max 0.001
_refine_ls_shift/su_mean 0.000
_refine_ls_structure_factor_coef Fsqd
_refine_ls_weighting_details 'calc w=1/[\s^2^(Fo^2^)+(0.0782P)^2^+0.0000P] where P=(Fo^2^+2Fc^2^)/3'
_refine_ls_weighting_scheme calc
_refine_ls_wR_factor_gt 0.1232
_refine_ls_wR_factor_ref 0.1433
_reflns_number_gt 6796
_reflns_number_total 9885
_reflns_threshold_expression >2sigma(I)
_cod_data_source_file ic301278m_si_003_10.cif
_cod_data_source_block LNhCo3PMe2PhPF6
_cod_database_code 4330507

loop_
_symmetry_equiv_pos_as_xyz
'x, y, z'
'-x, -y, -z'

loop_
_atom_site_label
_atom_site_type_symbol
_atom_site_fract_x
_atom_site_fract_y
_atom_site_fract_z
_atom_site_U_iso_or_equiv
_atom_site_adp_type
_atom_site_occupancy
_atom_site_symmetry_multiplicity
_atom_site_calc_flag
_atom_site_refinement_flags
_atom_site_disorder_assembly
_atom_site_disorder_group
Co1 Co 0.73788(5) 0.36084(4) 0.84157(3) 0.01734(15) Uani 1 1 d . . .
Co2 Co 0.70005(5) 0.33827(4) 0.73928(3) 0.01760(15) Uani 1 1 d . . .
Co3 Co 0.73894(5) 0.51104(5) 0.75211(3) 0.01873(15) Uani 1 1 d . . .
P1 P 0.76395(11) 0.28691(9) 0.94565(6) 0.0204(3) Uani 1 1 d . . .
P2 P 0.66805(11) 0.22527(9) 0.67549(6) 0.0205(3) Uani 1 1 d . . .
P3 P 0.77587(12) 0.68345(9) 0.70464(6) 0.0252(3) Uani 1 1 d . . .
N1 N 0.5966(3) 0.2929(3) 0.82840(17) 0.0197(8) Uani 1 1 d . . .
N2 N 0.5985(3) 0.4784(3) 0.71758(17) 0.0204(8) Uani 1 1 d . . .
N3 N 0.6462(3) 0.5079(3) 0.84374(17) 0.0191(8) Uani 1 1 d . . .
N4 N 0.8150(3) 0.2422(3) 0.79284(16) 0.0191(8) Uani 1 1 d . . .
H4 H 0.9018 0.2353 0.7760 0.023 Uiso 1 1 calc R . .
N5 N 0.8175(3) 0.4380(3) 0.67739(17) 0.0202(8) Uani 1 1 d . . .
H5 H 0.9042 0.4172 0.6693 0.024 Uiso 1 1 calc R . .
N6 N 0.8669(3) 0.4670(3) 0.80908(17) 0.0195(8) Uani 1 1 d . . .
H6 H 0.9497 0.4435 0.7906 0.023 Uiso 1 1 calc R . .
C1 C 0.2977(4) 0.4897(4) 0.8502(2) 0.0273(11) Uani 1 1 d . . .
H1A H 0.2759 0.4669 0.8990 0.041 Uiso 1 1 calc R . .
H1B H 0.2499 0.4510 0.8292 0.041 Uiso 1 1 calc R . .
H1C H 0.2763 0.5691 0.8380 0.041 Uiso 1 1 calc R . .
C2 C 0.4399(4) 0.4618(3) 0.8259(2) 0.0211(10) Uani 1 1 d . . .
C3 C 0.4651(4) 0.3372(3) 0.8470(2) 0.0226(10) Uani 1 1 d . . .
H3A H 0.4381 0.3174 0.8963 0.027 Uiso 1 1 calc R . .
H3B H 0.4119 0.3013 0.8267 0.027 Uiso 1 1 calc R . .
C4 C 0.4667(4) 0.5003(4) 0.7502(2) 0.0230(10) Uani 1 1 d . . .
H4A H 0.4126 0.4637 0.7308 0.028 Uiso 1 1 calc R . .
H4B H 0.4422 0.5803 0.7401 0.028 Uiso 1 1 calc R . .
C5 C 0.5087(4) 0.5241(4) 0.8612(2) 0.0230(10) Uani 1 1 d . . .
H5A H 0.4816 0.6035 0.8501 0.028 Uiso 1 1 calc R . .
H5B H 0.4819 0.5004 0.9103 0.028 Uiso 1 1 calc R . .
C6 C 0.6230(4) 0.1773(3) 0.8465(2) 0.0206(10) Uani 1 1 d . . .
C7 C 0.5409(4) 0.1000(4) 0.8799(2) 0.0259(10) Uani 1 1 d . . .
H7 H 0.4534 0.1207 0.8947 0.031 Uiso 1 1 calc R . .
C8 C 0.5914(5) -0.0106(4) 0.8914(2) 0.0309(11) Uani 1 1 d . . .
H8 H 0.5368 -0.0654 0.9145 0.037 Uiso 1 1 calc R . .
C9 C 0.7167(5) -0.0410(4) 0.8701(2) 0.0307(11) Uani 1 1 d . . .
H9 H 0.7483 -0.1163 0.8780 0.037 Uiso 1 1 calc R . .
C10 C 0.7996(4) 0.0397(3) 0.8362(2) 0.0248(10) Uani 1 1 d . . .
H10 H 0.8873 0.0193 0.8216 0.030 Uiso 1 1 calc R . .
C11 C 0.7513(4) 0.1479(3) 0.8247(2) 0.0196(9) Uani 1 1 d . . .
C12 C 0.6269(4) 0.5104(3) 0.6464(2) 0.0226(10) Uani 1 1 d . . .
C13 C 0.5474(4) 0.5568(4) 0.6032(2) 0.0271(11) Uani 1 1 d . . .
H13 H 0.4592 0.5722 0.6193 0.032 Uiso 1 1 calc R . .
C14 C 0.5997(5) 0.5809(4) 0.5350(2) 0.0315(11) Uani 1 1 d . . .
H14 H 0.5463 0.6128 0.5041 0.038 Uiso 1 1 calc R . .
C15 C 0.7261(5) 0.5592(4) 0.5120(2) 0.0324(12) Uani 1 1 d . . .
H15 H 0.7597 0.5766 0.4653 0.039 Uiso 1 1 calc R . .
C16 C 0.8075(4) 0.5117(4) 0.5560(2) 0.0284(11) Uani 1 1 d . . .
H16 H 0.8956 0.4963 0.5398 0.034 Uiso 1 1 calc R . .
C17 C 0.7558(4) 0.4879(3) 0.6235(2) 0.0224(10) Uani 1 1 d . . .
C18 C 0.7136(4) 0.5624(3) 0.8761(2) 0.0208(10) Uani 1 1 d . . .
C19 C 0.6678(4) 0.6303(3) 0.9214(2) 0.0220(10) Uani 1 1 d . . .
H19 H 0.5794 0.6492 0.9343 0.026 Uiso 1 1 calc R . .
C20 C 0.7553(4) 0.6714(3) 0.9485(2) 0.0258(10) Uani 1 1 d . . .
H20 H 0.7252 0.7185 0.9800 0.031 Uiso 1 1 calc R . .
C21 C 0.8820(5) 0.6446(4) 0.9303(2) 0.0288(11) Uani 1 1 d . . .
H21 H 0.9393 0.6722 0.9496 0.035 Uiso 1 1 calc R . .
C22 C 0.9286(4) 0.5765(3) 0.8833(2) 0.0242(10) Uani 1 1 d . . .
H22 H 1.0171 0.5582 0.8701 0.029 Uiso 1 1 calc R . .
C23 C 0.8438(4) 0.5363(3) 0.8562(2) 0.0211(10) Uani 1 1 d . . .
C24 C 0.6588(4) 0.1837(4) 0.9928(2) 0.0294(11) Uani 1 1 d . . .
H24A H 0.6806 0.1169 0.9736 0.044 Uiso 1 1 calc R . .
H24B H 0.5709 0.2120 0.9906 0.044 Uiso 1 1 calc R . .
H24C H 0.6683 0.1666 1.0397 0.044 Uiso 1 1 calc R . .
C25 C 0.7405(5) 0.3774(4) 1.0059(2) 0.0292(11) Uani 1 1 d . . .
H25A H 0.6545 0.4148 1.0101 0.044 Uiso 1 1 calc R . .
H25B H 0.8021 0.4321 0.9905 0.044 Uiso 1 1 calc R . .
H25C H 0.7523 0.3341 1.0495 0.044 Uiso 1 1 calc R . .
C26 C 0.9201(4) 0.2176(3) 0.9532(2) 0.0217(10) Uani 1 1 d . . .
C27 C 0.9414(4) 0.1533(4) 1.0140(2) 0.0272(11) Uani 1 1 d . . .
H27 H 0.8732 0.1438 1.0515 0.033 Uiso 1 1 calc R . .
C28 C 1.0610(5) 0.1033(4) 1.0200(2) 0.0317(12) Uani 1 1 d . . .
H28 H 1.0744 0.0597 1.0615 0.038 Uiso 1 1 calc R . .
C29 C 1.1607(5) 0.1159(4) 0.9664(2) 0.0319(11) Uani 1 1 d . . .
H29 H 1.2427 0.0814 0.9709 0.038 Uiso 1 1 calc R . .
C30 C 1.1414(4) 0.1794(4) 0.9056(2) 0.0299(11) Uani 1 1 d . . .
H30 H 1.2099 0.1886 0.8683 0.036 Uiso 1 1 calc R . .
C31 C 1.0217(4) 0.2290(4) 0.8997(2) 0.0276(11) Uani 1 1 d . . .
H31 H 1.0089 0.2721 0.8580 0.033 Uiso 1 1 calc R . .
C32 C 0.5663(4) 0.1167(4) 0.7156(2) 0.0289(11) Uani 1 1 d . . .
H32A H 0.4856 0.1483 0.7391 0.043 Uiso 1 1 calc R . .
H32B H 0.6079 0.0633 0.7478 0.043 Uiso 1 1 calc R . .
H32C H 0.5506 0.0798 0.6816 0.043 Uiso 1 1 calc R . .
C33 C 0.5988(4) 0.2853(4) 0.6028(2) 0.0264(10) Uani 1 1 d . . .
H33A H 0.6522 0.3400 0.5731 0.040 Uiso 1 1 calc R . .
H33B H 0.5139 0.3209 0.6174 0.040 Uiso 1 1 calc R . .
H33C H 0.5929 0.2276 0.5788 0.040 Uiso 1 1 calc R . .
C34 C 0.8120(4) 0.1471(3) 0.6397(2) 0.0232(10) Uani 1 1 d . . .
C35 C 0.8040(5) 0.0599(4) 0.6099(3) 0.0370(12) Uani 1 1 d . . .
H35 H 0.7234 0.0418 0.6075 0.044 Uiso 1 1 calc R . .
C36 C 0.9121(5) -0.0006(4) 0.5838(3) 0.0426(14) Uani 1 1 d . . .
H36 H 0.9057 -0.0603 0.5636 0.051 Uiso 1 1 calc R . .
C37 C 1.0298(5) 0.0252(4) 0.5870(3) 0.0420(14) Uani 1 1 d . . .
H37 H 1.1043 -0.0181 0.5702 0.050 Uiso 1 1 calc R . .
C38 C 1.0387(5) 0.1134(4) 0.6143(3) 0.0429(14) Uani 1 1 d . . .
H38 H 1.1196 0.1332 0.6149 0.051 Uiso 1 1 calc R . .
C39 C 0.9298(4) 0.1738(4) 0.6411(2) 0.0338(12) Uani 1 1 d . . .
H39 H 0.9364 0.2342 0.6606 0.041 Uiso 1 1 calc R . .
C40 C 0.6753(5) 0.7602(4) 0.6483(3) 0.0358(12) Uani 1 1 d . . .
H40A H 0.5886 0.7715 0.6735 0.054 Uiso 1 1 calc R . .
H40B H 0.6758 0.7189 0.6133 0.054 Uiso 1 1 calc R . .
H40C H 0.7073 0.8315 0.6278 0.054 Uiso 1 1 calc R . .
C41 C 0.7714(5) 0.7811(4) 0.7581(2) 0.0347(12) Uani 1 1 d . . .
H41A H 0.8276 0.7515 0.7898 0.052 Uiso 1 1 calc R . .
H41B H 0.6846 0.7941 0.7829 0.052 Uiso 1 1 calc R . .
H41C H 0.7995 0.8504 0.7306 0.052 Uiso 1 1 calc R . .
C42 C 0.9351(5) 0.6893(3) 0.6543(2) 0.0283(11) Uani 1 1 d . . .
C43 C 0.9610(5) 0.7120(4) 0.5845(2) 0.0352(12) Uani 1 1 d . . .
H43 H 0.8930 0.7269 0.5611 0.042 Uiso 1 1 calc R . .
C44 C 1.0845(5) 0.7133(4) 0.5486(3) 0.0392(13) Uani 1 1 d . . .
H44 H 1.1005 0.7296 0.5010 0.047 Uiso 1 1 calc R . .
C45 C 1.1841(5) 0.6912(4) 0.5816(3) 0.0410(13) Uani 1 1 d . . .
H45 H 1.2688 0.6915 0.5570 0.049 Uiso 1 1 calc R . .
C46 C 1.1603(5) 0.6685(4) 0.6504(3) 0.0449(14) Uani 1 1 d . . .
H46 H 1.2289 0.6537 0.6734 0.054 Uiso 1 1 calc R . .
C47 C 1.0376(5) 0.6672(4) 0.6865(3) 0.0379(12) Uani 1 1 d . . .
H47 H 1.0228 0.6509 0.7340 0.045 Uiso 1 1 calc R . .
P4 P 0.79746(12) 0.68309(11) 0.30398(6) 0.0307(3) Uani 1 1 d . . .
F1 F 0.7299(3) 0.7651(2) 0.35226(14) 0.0402(7) Uani 1 1 d . . .
F2 F 0.7047(2) 0.5924(2) 0.34458(13) 0.0366(7) Uani 1 1 d . . .
F3 F 0.7010(3) 0.7313(2) 0.25479(14) 0.0399(7) Uani 1 1 d . . .
F4 F 0.8914(3) 0.7734(2) 0.26266(13) 0.0413(7) Uani 1 1 d . . .
F5 F 0.8957(3) 0.6347(2) 0.35203(14) 0.0407(7) Uani 1 1 d . . .
F6 F 0.8657(3) 0.6008(2) 0.25453(14) 0.0443(8) Uani 1 1 d . . .
O1S O 0.287(4) 0.809(3) 0.837(3) 0.0633(15) Uani 0.296(14) 1 d PDU A 1
C1S C 0.342(3) 0.910(2) 0.8109(15) 0.0678(19) Uani 0.296(14) 1 d PDU A 1
H1SA H 0.3499 0.9458 0.8478 0.081 Uiso 0.296(14) 1 calc PR A 1
H1SB H 0.4278 0.8970 0.7836 0.081 Uiso 0.296(14) 1 calc PR A 1
C2S C 0.263(2) 0.978(2) 0.7712(15) 0.0724(19) Uani 0.296(14) 1 d PDU A 1
H2SA H 0.2434 1.0515 0.7838 0.087 Uiso 0.296(14) 1 calc PR A 1
H2SB H 0.3044 0.9874 0.7233 0.087 Uiso 0.296(14) 1 calc PR A 1
C3S C 0.153(2) 0.9269(19) 0.7826(15) 0.0689(18) Uani 0.296(14) 1 d PDU A 1
H3SA H 0.1198 0.9385 0.7408 0.083 Uiso 0.296(14) 1 calc PR A 1
H3SB H 0.0869 0.9573 0.8169 0.083 Uiso 0.296(14) 1 calc PR A 1
C4S C 0.186(3) 0.808(2) 0.806(3) 0.0644(16) Uani 0.296(14) 1 d PDU A 1
H4SA H 0.1136 0.7743 0.8383 0.077 Uiso 0.296(14) 1 calc PR A 1
H4SB H 0.2117 0.7684 0.7683 0.077 Uiso 0.296(14) 1 calc PR A 1
O1P O 0.2694(15) 0.8107(13) 0.8344(11) 0.0633(15) Uani 0.704(14) 1 d PD A 2
C1P C 0.3453(12) 0.8955(11) 0.7946(6) 0.0678(19) Uani 0.704(14) 1 d PD A 2
H1PA H 0.3438 0.9536 0.8204 0.081 Uiso 0.704(14) 1 calc PR A 2
H1PB H 0.4342 0.8646 0.7818 0.081 Uiso 0.704(14) 1 calc PR A 2
C2P C 0.2946(10) 0.9404(10) 0.7362(6) 0.0724(19) Uani 0.704(14) 1 d PD A 2
H2PA H 0.3451 0.9097 0.6974 0.087 Uiso 0.704(14) 1 calc PR A 2
H2PB H 0.2952 1.0213 0.7256 0.087 Uiso 0.704(14) 1 calc PR A 2
C3P C 0.1674(10) 0.9110(9) 0.7509(6) 0.0689(18) Uani 0.704(14) 1 d PD A 2
H3PA H 0.1468 0.8913 0.7112 0.083 Uiso 0.704(14) 1 calc PR A 2
H3PB H 0.1066 0.9730 0.7640 0.083 Uiso 0.704(14) 1 calc PR A 2
C4P C 0.1612(14) 0.8164(11) 0.8064(11) 0.0644(16) Uani 0.704(14) 1 d PD A 2
H4PA H 0.0832 0.8258 0.8405 0.077 Uiso 0.704(14) 1 calc PR A 2
H4PB H 0.1604 0.7481 0.7898 0.077 Uiso 0.704(14) 1 calc PR A 2
O2S O 0.549(3) 0.024(3) 0.5590(18) 0.095(4) Uani 0.25 1 d PDU B -1
C5S C 0.611(3) 0.010(3) 0.492(2) 0.095(4) Uani 0.25 1 d PDU B -1
H5SA H 0.5817 0.0708 0.4581 0.114 Uiso 0.25 1 calc PR B -1
H5SB H 0.7040 0.0064 0.4860 0.114 Uiso 0.25 1 calc PR B -1
C6S C 0.572(3) -0.091(3) 0.4879(17) 0.095(4) Uani 0.25 1 d PDU B -1
H6SA H 0.5667 -0.0925 0.4413 0.114 Uiso 0.25 1 calc PR B -1
H6SB H 0.6314 -0.1532 0.5037 0.114 Uiso 0.25 1 calc PR B -1
C7S C 0.452(3) -0.094(3) 0.5303(15) 0.094(4) Uani 0.25 1 d PDU B -1
H7SA H 0.4478 -0.1652 0.5615 0.113 Uiso 0.25 1 calc PR B -1
H7SB H 0.3864 -0.0869 0.5031 0.113 Uiso 0.25 1 calc PR B -1
C8S C 0.425(3) -0.005(3) 0.5689(17) 0.095(4) Uani 0.25 1 d PDU B -1
H8SA H 0.3671 0.0562 0.5501 0.114 Uiso 0.25 1 calc PR B -1
H8SB H 0.3890 -0.0317 0.6167 0.114 Uiso 0.25 1 calc PR B -1
O2P O 0.483(2) 0.045(2) 0.5347(11) 0.095(4) Uani 0.25 1 d PD C -2
C5P C 0.603(2) 0.028(4) 0.4900(19) 0.095(4) Uani 0.25 1 d PD C -2
H5PA H 0.6323 0.0990 0.4651 0.114 Uiso 0.25 1 calc PR C -2
H5PB H 0.6676 -0.0111 0.5158 0.114 Uiso 0.25 1 calc PR C -2
C6P C 0.586(3) -0.036(3) 0.4449(18) 0.095(4) Uani 0.25 1 d PD C -2
H6PA H 0.6033 -0.1158 0.4623 0.114 Uiso 0.25 1 calc PR C -2
H6PB H 0.6418 -0.0165 0.4005 0.114 Uiso 0.25 1 calc PR C -2
C7P C 0.457(4) -0.008(6) 0.441(3) 0.094(4) Uani 0.25 1 d PD C -2
H7PA H 0.4190 -0.0739 0.4389 0.113 Uiso 0.25 1 calc PR C -2
H7PB H 0.4500 0.0475 0.4005 0.113 Uiso 0.25 1 calc PR C -2
C8P C 0.388(2) 0.036(4) 0.5006(19) 0.095(4) Uani 0.25 1 d PD C -2
H8PA H 0.3424 0.1093 0.4873 0.114 Uiso 0.25 1 calc PR C -2
H8PB H 0.3260 -0.0138 0.5289 0.114 Uiso 0.25 1 calc PR C -2

loop_
_atom_site_aniso_label
_atom_site_aniso_U_11
_atom_site_aniso_U_22
_atom_site_aniso_U_33
_atom_site_aniso_U_23
_atom_site_aniso_U_13
_atom_site_aniso_U_12
Co1 0.0172(3) 0.0189(3) 0.0174(3) -0.0056(2) -0.0015(2) -0.0068(2)
Co2 0.0177(3) 0.0187(3) 0.0177(3) -0.0055(2) -0.0016(2) -0.0059(2)
Co3 0.0192(3) 0.0191(3) 0.0189(3) -0.0056(2) -0.0015(2) -0.0062(2)
P1 0.0222(6) 0.0205(6) 0.0196(6) -0.0055(5) -0.0022(5) -0.0064(5)
P2 0.0224(6) 0.0212(6) 0.0207(6) -0.0078(5) -0.0030(5) -0.0075(5)
P3 0.0313(7) 0.0205(6) 0.0254(7) -0.0048(5) -0.0058(5) -0.0065(5)
N1 0.0187(19) 0.0242(19) 0.0163(19) -0.0071(15) 0.0041(15) -0.0096(15)
N2 0.024(2) 0.0203(18) 0.019(2) -0.0064(15) -0.0022(16) -0.0075(15)
N3 0.0187(19) 0.0180(18) 0.022(2) -0.0066(15) -0.0006(16) -0.0069(14)
N4 0.0158(19) 0.0249(19) 0.018(2) -0.0048(15) -0.0033(15) -0.0060(15)
N5 0.0172(19) 0.0216(19) 0.021(2) -0.0051(15) -0.0022(16) -0.0020(15)
N6 0.021(2) 0.0181(18) 0.020(2) -0.0078(15) -0.0011(16) -0.0032(15)
C1 0.020(2) 0.036(3) 0.031(3) -0.015(2) -0.004(2) -0.003(2)
C2 0.016(2) 0.026(2) 0.023(2) -0.0079(19) 0.0000(19) -0.0063(18)
C3 0.016(2) 0.032(2) 0.020(2) -0.0091(19) 0.0022(19) -0.0088(19)
C4 0.018(2) 0.028(2) 0.025(3) -0.0077(19) -0.0055(19) 0.0001(18)
C5 0.020(2) 0.027(2) 0.023(2) -0.0103(19) -0.0024(19) -0.0004(18)
C6 0.028(3) 0.019(2) 0.019(2) -0.0079(18) -0.005(2) -0.0074(18)
C7 0.029(3) 0.029(2) 0.024(3) -0.005(2) -0.005(2) -0.014(2)
C8 0.044(3) 0.024(2) 0.029(3) -0.001(2) -0.008(2) -0.022(2)
C9 0.045(3) 0.021(2) 0.033(3) -0.007(2) -0.015(2) -0.009(2)
C10 0.032(3) 0.021(2) 0.026(3) -0.0065(19) -0.012(2) -0.0041(19)
C11 0.029(3) 0.022(2) 0.012(2) -0.0049(17) -0.0035(19) -0.0158(19)
C12 0.027(3) 0.020(2) 0.020(2) -0.0020(18) -0.003(2) -0.0067(18)
C13 0.025(3) 0.031(3) 0.026(3) -0.005(2) -0.005(2) -0.007(2)
C14 0.045(3) 0.030(3) 0.022(3) -0.001(2) -0.014(2) -0.007(2)
C15 0.045(3) 0.034(3) 0.020(3) -0.003(2) -0.008(2) -0.009(2)
C16 0.028(3) 0.030(3) 0.027(3) -0.006(2) 0.002(2) -0.013(2)
C17 0.031(3) 0.020(2) 0.019(2) -0.0050(18) -0.006(2) -0.0071(19)
C18 0.025(2) 0.021(2) 0.019(2) -0.0064(18) -0.0034(19) -0.0067(18)
C19 0.029(3) 0.018(2) 0.018(2) -0.0045(18) 0.000(2) -0.0050(18)
C20 0.039(3) 0.020(2) 0.024(3) -0.0104(19) -0.006(2) -0.008(2)
C21 0.040(3) 0.026(2) 0.028(3) -0.009(2) -0.011(2) -0.016(2)
C22 0.024(3) 0.023(2) 0.029(3) -0.0066(19) -0.006(2) -0.0120(19)
C23 0.031(3) 0.017(2) 0.015(2) -0.0023(17) -0.0015(19) -0.0090(18)
C24 0.034(3) 0.032(3) 0.023(3) -0.001(2) -0.005(2) -0.013(2)
C25 0.038(3) 0.032(3) 0.019(3) -0.008(2) -0.005(2) -0.003(2)
C26 0.023(2) 0.022(2) 0.025(3) -0.0091(19) -0.007(2) -0.0078(18)
C27 0.029(3) 0.030(3) 0.025(3) -0.002(2) -0.007(2) -0.009(2)
C28 0.035(3) 0.027(3) 0.036(3) 0.003(2) -0.019(2) -0.009(2)
C29 0.029(3) 0.030(3) 0.039(3) -0.005(2) -0.013(2) -0.003(2)
C30 0.021(3) 0.035(3) 0.032(3) -0.004(2) -0.002(2) -0.008(2)
C31 0.028(3) 0.026(2) 0.029(3) -0.003(2) -0.007(2) -0.005(2)
C32 0.034(3) 0.032(3) 0.025(3) -0.012(2) -0.001(2) -0.014(2)
C33 0.027(3) 0.028(2) 0.028(3) -0.008(2) -0.011(2) -0.005(2)
C34 0.026(3) 0.024(2) 0.019(2) -0.0032(18) -0.002(2) -0.0055(19)
C35 0.034(3) 0.034(3) 0.044(3) -0.013(2) -0.001(2) -0.010(2)
C36 0.048(4) 0.031(3) 0.049(4) -0.019(2) 0.004(3) -0.005(2)
C37 0.039(3) 0.044(3) 0.042(3) -0.018(3) -0.006(3) 0.012(3)
C38 0.033(3) 0.051(3) 0.051(4) -0.021(3) -0.012(3) -0.001(3)
C39 0.032(3) 0.040(3) 0.035(3) -0.020(2) -0.007(2) -0.001(2)
C40 0.043(3) 0.023(2) 0.043(3) -0.003(2) -0.014(3) -0.005(2)
C41 0.046(3) 0.023(3) 0.033(3) -0.006(2) 0.001(2) -0.011(2)
C42 0.036(3) 0.019(2) 0.029(3) -0.003(2) -0.002(2) -0.011(2)
C43 0.042(3) 0.031(3) 0.033(3) -0.008(2) -0.003(2) -0.009(2)
C44 0.050(4) 0.035(3) 0.029(3) -0.008(2) 0.004(3) -0.006(2)
C45 0.035(3) 0.044(3) 0.041(3) -0.010(3) 0.005(3) -0.012(2)
C46 0.035(3) 0.051(3) 0.046(4) -0.007(3) 0.000(3) -0.010(3)
C47 0.035(3) 0.042(3) 0.036(3) -0.007(2) -0.004(3) -0.009(2)
P4 0.0203(7) 0.0470(8) 0.0265(7) -0.0113(6) -0.0020(5) -0.0068(6)
F1 0.0324(16) 0.0535(18) 0.0387(17) -0.0224(14) 0.0001(13) -0.0084(14)
F2 0.0276(15) 0.0459(17) 0.0375(17) -0.0082(13) -0.0020(13) -0.0144(13)
F3 0.0298(16) 0.0566(19) 0.0366(17) -0.0095(14) -0.0146(13) -0.0010(13)
F4 0.0338(17) 0.0580(19) 0.0327(17) -0.0046(14) -0.0017(13) -0.0207(14)
F5 0.0278(16) 0.0606(19) 0.0345(17) -0.0037(14) -0.0098(13) -0.0090(14)
F6 0.0347(17) 0.059(2) 0.0390(18) -0.0201(15) 0.0007(14) -0.0004(14)
O1S 0.074(4) 0.070(2) 0.049(3) 0.0078(19) -0.024(3) -0.028(3)
C1S 0.076(3) 0.076(3) 0.054(4) 0.008(3) -0.020(3) -0.036(3)
C2S 0.079(4) 0.074(3) 0.059(4) 0.014(3) -0.015(4) -0.029(3)
C3S 0.074(4) 0.075(3) 0.055(4) 0.011(3) -0.019(4) -0.023(3)
C4S 0.074(4) 0.071(3) 0.052(3) 0.003(3) -0.021(4) -0.029(3)
O1P 0.074(4) 0.070(2) 0.049(3) 0.0078(19) -0.024(3) -0.028(3)
C1P 0.076(3) 0.076(3) 0.054(4) 0.008(3) -0.020(3) -0.036(3)
C2P 0.079(4) 0.074(3) 0.059(4) 0.014(3) -0.015(4) -0.029(3)
C3P 0.074(4) 0.075(3) 0.055(4) 0.011(3) -0.019(4) -0.023(3)
C4P 0.074(4) 0.071(3) 0.052(3) 0.003(3) -0.021(4) -0.029(3)
O2S 0.063(5) 0.158(11) 0.080(6) -0.048(7) -0.030(4) -0.003(6)
C5S 0.063(5) 0.158(11) 0.080(6) -0.048(7) -0.030(4) -0.003(6)
C6S 0.063(6) 0.157(11) 0.080(6) -0.047(7) -0.030(4) -0.003(6)
C7S 0.063(5) 0.157(11) 0.080(6) -0.047(7) -0.030(4) -0.003(6)
C8S 0.063(5) 0.158(11) 0.079(6) -0.047(7) -0.030(4) -0.003(6)
O2P 0.063(5) 0.158(11) 0.080(6) -0.048(7) -0.030(4) -0.003(6)
C5P 0.063(5) 0.158(11) 0.080(6) -0.048(7) -0.030(4) -0.003(6)
C6P 0.063(6) 0.157(11) 0.080(6) -0.047(7) -0.030(4) -0.003(6)
C7P 0.063(5) 0.157(11) 0.080(6) -0.047(7) -0.030(4) -0.003(6)
C8P 0.063(5) 0.158(11) 0.079(6) -0.047(7) -0.030(4) -0.003(6)

loop_
_atom_type_symbol
_atom_type_description
_atom_type_scat_dispersion_real
_atom_type_scat_dispersion_imag
_atom_type_scat_source
C C 0.0033 0.0016 'International Tables Vol C Tables 4.2.6.8 and 6.1.1.4'
H H 0.0000 0.0000 'International Tables Vol C Tables 4.2.6.8 and 6.1.1.4'
N N 0.0061 0.0033 'International Tables Vol C Tables 4.2.6.8 and 6.1.1.4'
P P 0.1023 0.0942 'International Tables Vol C Tables 4.2.6.8 and 6.1.1.4'
Co Co 0.3494 0.9721 'International Tables Vol C Tables 4.2.6.8 and 6.1.1.4'
F F 0.0171 0.0103 'International Tables Vol C Tables 4.2.6.8 and 6.1.1.4'
O O 0.0106 0.0060 'International Tables Vol C Tables 4.2.6.8 and 6.1.1.4'

loop_
_geom_angle_atom_site_label_1
_geom_angle_atom_site_label_2
_geom_angle_atom_site_label_3
_geom_angle
N1 Co1 N4 74.26(15)
N1 Co1 N3 95.87(15)
N4 Co1 N3 150.56(14)
N1 Co1 N6 150.57(15)
N4 Co1 N6 101.30(15)
N3 Co1 N6 73.55(15)
N1 Co1 P1 105.65(11)
N4 Co1 P1 101.92(11)
N3 Co1 P1 107.47(11)
N6 Co1 P1 103.73(11)
N1 Co1 Co2 53.40(10)
N4 Co1 Co2 53.63(10)
N3 Co1 Co2 98.01(10)
N6 Co1 Co2 100.04(10)
P1 Co1 Co2 149.06(5)
N1 Co1 Co3 98.11(11)
N4 Co1 Co3 100.45(11)
N3 Co1 Co3 52.69(11)
N6 Co1 Co3 53.43(10)
P1 Co1 Co3 150.93(4)
Co2 Co1 Co3 59.91(5)
N1 Co2 N2 95.64(15)
N1 Co2 N4 73.95(15)
N2 Co2 N4 150.70(14)
N1 Co2 N5 149.92(14)
N2 Co2 N5 73.92(15)
N4 Co2 N5 101.23(15)
N1 Co2 P2 106.31(11)
N2 Co2 P2 108.02(11)
N4 Co2 P2 101.22(11)
N5 Co2 P2 103.75(12)
N1 Co2 Co1 53.13(11)
N2 Co2 Co1 98.30(10)
N4 Co2 Co1 53.36(10)
N5 Co2 Co1 99.67(11)
P2 Co2 Co1 148.62(5)
N1 Co2 Co3 98.16(10)
N2 Co2 Co3 53.06(11)
N4 Co2 Co3 100.50(11)
N5 Co2 Co3 52.82(10)
P2 Co2 Co3 150.90(5)
Co1 Co2 Co3 60.23(3)
N5 Co3 N3 151.28(14)
N5 Co3 N2 74.64(15)
N3 Co3 N2 96.04(15)
N5 Co3 N6 100.59(15)
N3 Co3 N6 74.17(15)
N2 Co3 N6 150.83(14)
N5 Co3 P3 99.74(11)
N3 Co3 P3 108.98(11)
N2 Co3 P3 106.62(11)
N6 Co3 P3 102.56(11)
N5 Co3 Co2 53.76(10)
N3 Co3 Co2 98.68(10)
N2 Co3 Co2 53.40(10)
N6 Co3 Co2 100.13(10)
P3 Co3 Co2 148.02(5)
N5 Co3 Co1 100.08(12)
N3 Co3 Co1 53.64(11)
N2 Co3 Co1 98.25(11)
N6 Co3 Co1 53.61(10)
P3 Co3 Co1 151.51(5)
Co2 Co3 Co1 59.86(5)
C25 P1 C26 101.2(2)
C25 P1 C24 99.7(2)
C26 P1 C24 102.7(2)
C25 P1 Co1 118.11(16)
C26 P1 Co1 115.82(15)
C24 P1 Co1 116.61(16)
C33 P2 C32 100.9(2)
C33 P2 C34 102.6(2)
C32 P2 C34 101.4(2)
C33 P2 Co2 117.97(16)
C32 P2 Co2 117.42(16)
C34 P2 Co2 114.01(15)
C41 P3 C40 100.7(2)
C41 P3 C42 102.0(2)
C40 P3 C42 104.0(2)
C41 P3 Co3 118.66(17)
C40 P3 Co3 118.25(16)
C42 P3 Co3 111.01(15)
C6 N1 C3 116.5(3)
C6 N1 Co1 107.5(3)
C3 N1 Co1 122.3(3)
C6 N1 Co2 107.0(3)
C3 N1 Co2 122.3(3)
Co1 N1 Co2 73.47(12)
C12 N2 C4 116.2(3)
C12 N2 Co3 107.8(3)
C4 N2 Co3 122.0(3)
C12 N2 Co2 106.4(3)
C4 N2 Co2 123.2(3)
Co3 N2 Co2 73.55(13)
C18 N3 C5 116.4(3)
C18 N3 Co3 108.0(3)
C5 N3 Co3 122.9(3)
C18 N3 Co1 106.2(3)
C5 N3 Co1 121.9(3)
Co3 N3 Co1 73.67(12)
C11 N4 Co1 107.3(3)
C11 N4 Co2 106.0(3)
Co1 N4 Co2 73.02(13)
C17 N5 Co3 106.7(3)
C17 N5 Co2 106.0(3)
Co3 N5 Co2 73.42(13)
C23 N6 Co3 108.2(3)
C23 N6 Co1 105.8(3)
Co3 N6 Co1 72.96(13)
C4 C2 C3 113.0(3)
C4 C2 C1 106.5(3)
C3 C2 C1 106.1(3)
C4 C2 C5 112.3(4)
C3 C2 C5 111.8(4)
C1 C2 C5 106.6(3)
N1 C3 C2 115.0(3)
N2 C4 C2 114.5(3)
N3 C5 C2 114.5(3)
C7 C6 C11 121.6(4)
C7 C6 N1 128.8(4)
C11 C6 N1 109.6(4)
C6 C7 C8 117.6(4)
C9 C8 C7 121.6(4)
C8 C9 C10 119.9(4)
C11 C10 C9 118.9(4)
C10 C11 C6 120.3(4)
C10 C11 N4 129.1(4)
C6 C11 N4 110.5(4)
C13 C12 C17 121.4(4)
C13 C12 N2 129.4(4)
C17 C12 N2 109.2(4)
C12 C13 C14 118.1(4)
C15 C14 C13 120.9(4)
C14 C15 C16 121.1(4)
C17 C16 C15 118.0(4)
C16 C17 C12 120.5(4)
C16 C17 N5 128.6(4)
C12 C17 N5 110.9(4)
C19 C18 C23 120.7(4)
C19 C18 N3 129.3(4)
C23 C18 N3 109.9(4)
C18 C19 C20 118.4(4)
C21 C20 C19 121.1(4)
C20 C21 C22 120.4(4)
C23 C22 C21 118.9(4)
C22 C23 C18 120.4(4)
C22 C23 N6 129.5(4)
C18 C23 N6 110.1(4)
C31 C26 C27 118.1(4)
C31 C26 P1 121.2(3)
C27 C26 P1 120.7(3)
C28 C27 C26 120.5(4)
C29 C28 C27 120.6(4)
C28 C29 C30 119.8(4)
C31 C30 C29 119.5(4)
C30 C31 C26 121.6(4)
C39 C34 C35 118.9(4)
C39 C34 P2 121.0(3)
C35 C34 P2 120.1(4)
C36 C35 C34 120.5(5)
C35 C36 C37 120.2(5)
C38 C37 C36 119.7(5)
C37 C38 C39 120.0(5)
C34 C39 C38 120.6(5)
C47 C42 C43 117.7(5)
C47 C42 P3 118.8(4)
C43 C42 P3 123.5(4)
C44 C43 C42 121.0(5)
C45 C44 C43 120.2(5)
C44 C45 C46 119.6(5)
C45 C46 C47 120.5(5)
C46 C47 C42 121.0(5)
F1 P4 F5 90.38(17)
F1 P4 F3 90.42(16)
F5 P4 F3 179.02(17)
F1 P4 F2 90.52(16)
F5 P4 F2 90.02(16)
F3 P4 F2 90.52(16)
F1 P4 F6 179.53(19)
F5 P4 F6 89.98(17)
F3 P4 F6 89.21(16)
F2 P4 F6 89.78(17)
F1 P4 F4 90.07(17)
F5 P4 F4 89.98(16)
F3 P4 F4 89.46(16)
F2 P4 F4 179.41(18)
F6 P4 F4 89.63(17)
C4S O1S C1S 108.4(14)
C2S C1S O1S 107.7(14)
C3S C2S C1S 106.6(14)
C2S C3S C4S 107.2(15)
O1S C4S C3S 102.2(17)
C4P O1P C1P 107.6(7)
C2P C1P O1P 108.2(8)
C1P C2P C3P 106.3(8)
C2P C3P C4P 106.3(8)
O1P C4P C3P 107.3(8)
C8S O2S C5S 106.4(16)
C6S C5S O2S 102.8(19)
C7S C6S C5S 103.3(16)
C6S C7S C8S 111.9(16)
O2S C8S C7S 98.4(16)
C8P O2P C5P 106.9(16)
C6P C5P O2P 108.3(17)
C5P C6P C7P 102.3(18)
C6P C7P C8P 110.6(18)
O2P C8P C7P 104.0(15)

loop_
_geom_bond_atom_site_label_1
_geom_bond_atom_site_label_2
_geom_bond_distance
Co1 N1 1.953(4)
Co1 N4 1.964(4)
Co1 N3 1.972(4)
Co1 N6 1.978(4)
Co1 P1 2.2343(19)
Co1 Co2 2.3406(17)
Co1 Co3 2.3494(15)
Co2 N1 1.960(4)
Co2 N2 1.960(4)
Co2 N4 1.971(3)
Co2 N5 1.971(4)
Co2 P2 2.2445(16)
Co2 Co3 2.3418(17)
Co3 N5 1.947(4)
Co3 N3 1.947(4)
Co3 N2 1.952(4)
Co3 N6 1.974(4)
Co3 P3 2.2265(19)
P1 C25 1.818(4)
P1 C26 1.819(5)
P1 C24 1.822(5)
P2 C33 1.814(4)
P2 C32 1.817(4)
P2 C34 1.824(5)
P3 C41 1.811(5)
P3 C40 1.815(5)
P3 C42 1.817(5)
N1 C6 1.421(5)
N1 C3 1.457(5)
N2 C12 1.427(5)
N2 C4 1.459(5)
N3 C18 1.419(5)
N3 C5 1.454(5)
N4 C11 1.417(5)
N5 C17 1.423(5)
N6 C23 1.406(5)
C1 C2 1.532(6)
C2 C4 1.523(6)
C2 C3 1.531(6)
C2 C5 1.538(6)
C6 C7 1.378(6)
C6 C11 1.391(6)
C7 C8 1.407(6)
C8 C9 1.362(7)
C9 C10 1.415(6)
C10 C11 1.374(6)
C12 C13 1.371(6)
C12 C17 1.387(6)
C13 C14 1.394(6)
C14 C15 1.361(7)
C15 C16 1.399(6)
C16 C17 1.379(6)
C18 C19 1.371(6)
C18 C23 1.397(6)
C19 C20 1.410(6)
C20 C21 1.360(6)
C21 C22 1.400(6)
C22 C23 1.380(6)
C26 C31 1.384(6)
C26 C27 1.396(6)
C27 C28 1.383(6)
C28 C29 1.372(7)
C29 C30 1.387(6)
C30 C31 1.380(6)
C34 C39 1.377(6)
C34 C35 1.387(6)
C35 C36 1.375(7)
C36 C37 1.383(7)
C37 C38 1.370(7)
C38 C39 1.387(7)
C42 C47 1.392(7)
C42 C43 1.394(7)
C43 C44 1.385(7)
C44 C45 1.374(7)
C45 C46 1.375(7)
C46 C47 1.379(7)
P4 F1 1.583(3)
P4 F5 1.596(3)
P4 F3 1.598(3)
P4 F2 1.599(3)
P4 F6 1.604(3)
P4 F4 1.607(3)
O1S C4S 1.404(16)
O1S C1S 1.432(16)
C1S C2S 1.401(16)
C2S C3S 1.389(16)
C3S C4S 1.482(19)
O1P C4P 1.412(9)
O1P C1P 1.438(11)
C1P C2P 1.422(10)
C2P C3P 1.431(11)
C3P C4P 1.466(13)
O2S C8S 1.415(18)
O2S C5S 1.442(18)
C5S C6S 1.411(19)
C6S C7S 1.408(18)
C7S C8S 1.463(19)
O2P C8P 1.410(18)
O2P C5P 1.440(17)
C5P C6P 1.413(18)
C6P C7P 1.413(19)
C7P C8P 1.469(19)
